data_7707819
loop_
_publ_author_name
'Bhowmick, Indrani'
'Newell, Brian S.'
'Shores, Matthew P.'

_publ_section_title
;
 A systematic study of the influence of ligand field on the slow magnetic
 dynamics of Co(ii)-diimine compounds.
;
_journal_issue 31
_journal_name_full 'Dalton transactions (Cambridge, England : 2003)'
_journal_page_first 10737
_journal_page_last 10748
_journal_paper_doi 10.1039/d0dt01597k
_journal_volume 50
_journal_year 2021
_chemical_formula_sum 'C100 H180 Br8 Co4 N48 O4'
_chemical_formula_weight 2993.91
_chemical_name_common '[Co(H2bip)2Br2]'
_space_group_crystal_system monoclinic
_space_group_IT_number 14
_space_group_name_Hall '-P 2ybc'
_space_group_name_H-M_alt 'P 1 21/c 1'
_atom_sites_solution_hydrogens geom
_atom_sites_solution_primary direct
_atom_sites_solution_secondary difmap
_audit_update_record
;
2021-05-19 deposited with the CCDC.	2021-07-06 downloaded from the CCDC.
;
_cell_angle_alpha 90
_cell_angle_beta 90.429(6)
_cell_angle_gamma 90
_cell_formula_units_Z 2
_cell_length_a 9.7019(12)
_cell_length_b 19.475(2)
_cell_length_c 35.316(5)
_cell_measurement_reflns_used 9803
_cell_measurement_temperature 120.(2)
_cell_measurement_theta_max 27.8682
_cell_measurement_theta_min 2.1701
_cell_volume 6672.6(14)
_computing_cell_refinement 'SAINT V8.40B (Bruker Nano, Inc., 2019)'
_computing_data_collection 'Bruker Instrument Service V6.2.6 (Bruker AXS Inc., 2017)'
_computing_data_reduction 'SAINT V8.40B (Bruker Nano, Inc., 2019)'
_computing_molecular_graphics 'shelXle (C.B. Huebschle, rev 994)'
_computing_publication_material 'APEX3 v2019.1-0'
_computing_structure_refinement 'SHELXL-2018/3 (Sheldrick, 2018)'
_computing_structure_solution 'SHELXT 2014/5 (Sheldrick, 2014)'
_diffrn_ambient_temperature 120.(2)
_diffrn_detector_area_resol_mean 8.3333
_diffrn_measured_fraction_theta_full 1.000
_diffrn_measured_fraction_theta_max 1.000
_diffrn_measurement_device_type 'Bruker D8 Kappa APEXII'
_diffrn_measurement_method '\f and \w scans'
_diffrn_radiation_monochromator graphite
_diffrn_radiation_probe x-ray
_diffrn_radiation_type 'Mo K\a'
_diffrn_radiation_wavelength 0.71073
_diffrn_reflns_av_R_equivalents 0.0391
_diffrn_reflns_av_unetI/netI 0.0237
_diffrn_reflns_limit_h_max 12
_diffrn_reflns_limit_h_min -12
_diffrn_reflns_limit_k_max 24
_diffrn_reflns_limit_k_min -24
_diffrn_reflns_limit_l_max 44
_diffrn_reflns_limit_l_min -44
_diffrn_reflns_number 151106
_diffrn_reflns_theta_full 25.24
_diffrn_reflns_theta_max 26.37
_diffrn_reflns_theta_min 1.56
_diffrn_source 'sealed tube'
_diffrn_source_type 'Siemans KFF Mo2K-90'
_exptl_absorpt_coefficient_mu 2.949
_exptl_absorpt_correction_T_max 0.53
_exptl_absorpt_correction_T_min 0.35
_exptl_absorpt_correction_type multi-scan
_exptl_absorpt_process_details
;
SADABS-2016/2 - Bruker AXS area detector scaling and absorption correction
;
_exptl_crystal_colour 'translucent dark pink'
_exptl_crystal_density_diffrn 1.490
_exptl_crystal_density_method 'not measured'
_exptl_crystal_description block
_exptl_crystal_F_000 3072
_exptl_crystal_size_max 0.687
_exptl_crystal_size_mid 0.284
_exptl_crystal_size_min 0.250
_refine_diff_density_max 2.740
_refine_diff_density_min -1.790
_refine_ls_extinction_method none
_refine_ls_goodness_of_fit_ref 1.113
_refine_ls_hydrogen_treatment constr
_refine_ls_matrix_type full
_refine_ls_number_parameters 717
_refine_ls_number_reflns 13633
_refine_ls_number_restraints 0
_refine_ls_restrained_S_all 1.113
_refine_ls_R_factor_all 0.0763
_refine_ls_R_factor_gt 0.0676
_refine_ls_shift/su_max 0.001
_refine_ls_shift/su_mean 0.000
_refine_ls_structure_factor_coef Fsqd
_refine_ls_weighting_details 'w=1/[\s^2^(Fo^2^)+(0.0490P)^2^+61.0559P] where P=(Fo^2^+2Fc^2^)/3'
_refine_ls_weighting_scheme calc
_refine_ls_wR_factor_gt 0.1622
_refine_ls_wR_factor_ref 0.1667
_reflns_Friedel_coverage 0.000
_reflns_number_gt 11926
_reflns_number_total 13633
_reflns_threshold_expression 'I > 2\s(I)'
_cod_data_source_file d0dt01597k2.cif
_cod_data_source_block msn361_CCDC1
_cod_depositor_comments
;
The following automatic conversions were performed:

data item '_exptl_absorpt_correction_type' value 'Multi-Scan' was
changed to 'multi-scan' in accordance with the
/home/data/users/saulius/crontab/automatic-downloads/rss-feeds/RSC/lib/dictionaries/cif_core.dic
dictionary named 'cif_core.dic' version 2.4.2 last updated on
2011-04-26.

Automatic conversion script
Id: cif_fix_values 7556 2019-12-06 15:28:31Z antanas 

 Adding full bibliography for 7707815--7707819.cif.
;
_cod_database_code 7707819

loop_
_space_group_symop_operation_xyz
'x, y, z'
'-x, y+1/2, -z+1/2'
'-x, -y, -z'
'x, -y-1/2, z-1/2'

loop_
_atom_site_type_symbol
_atom_site_label
_atom_site_fract_x
_atom_site_fract_y
_atom_site_fract_z
_atom_site_U_iso_or_equiv
_atom_site_adp_type
_atom_site_calc_flag
_atom_site_refinement_flags_adp
_atom_site_refinement_flags_occupancy
_atom_site_refinement_flags_posn
_atom_site_occupancy
_atom_site_disorder_assembly
_atom_site_disorder_group
Br Br1 1.93791(6) 0.51167(3) 0.75121(2) 0.02590(14) Uani d . . . 1.0 . .
Br Br2 0.91215(7) 0.48861(3) 0.55931(2) 0.03219(16) Uani d . . . 1.0 . .
Br Br3 0.71215(7) 0.25983(3) 0.33168(2) 0.03593(17) Uani d . . . 1.0 . .
Br Br4 -0.67847(9) 0.08231(4) 0.56633(3) 0.0524(2) Uani d . . . 1.0 . .
Co Co1 1.33976(7) 0.32808(4) 0.69690(2) 0.01628(16) Uani d . . . 1.0 . .
Co Co2 0.11202(8) 0.21262(5) 0.43858(2) 0.02701(19) Uani d . . . 1.0 . .
O O1 0.5798(8) 0.4690(4) 0.5529(2) 0.0750(16) Uani d . . . 1.0 . .
H H1 0.665064 0.468782 0.557272 0.112 Uiso calc U P R 0.5 . .
O O2 -0.4268(16) 0.1857(8) 0.5384(4) 0.0750(16) Uani d . P . 0.5 . .
H H2 -0.470024 0.149441 0.543254 0.112 Uiso calc U P R 0.5 . .
O O3 -0.4713(15) 0.0630(8) 0.6391(4) 0.0750(16) Uani d . P . 0.5 . .
H H3O -0.530816 0.057418 0.622028 0.112 Uiso calc U P R 0.5 . .
N N1 1.4382(5) 0.3652(2) 0.74594(13) 0.0206(10) Uani d . . . 1.0 . .
N N2 1.5320(5) 0.3619(2) 0.67721(13) 0.0203(10) Uani d . . . 1.0 . .
N N3 1.6375(5) 0.4206(2) 0.76919(13) 0.0213(10) Uani d . . . 1.0 . .
H H3 1.719211 0.437206 0.763522 0.026 Uiso calc U . R 1.0 . .
N N4 1.7210(5) 0.4322(3) 0.69276(14) 0.0258(11) Uani d . . . 1.0 . .
H H4 1.762585 0.455939 0.710718 0.031 Uiso calc U . R 1.0 . .
N N5 1.2583(5) 0.4240(2) 0.67943(13) 0.0192(9) Uani d . . . 1.0 . .
N N6 1.2427(5) 0.3047(2) 0.64363(13) 0.0215(10) Uani d . . . 1.0 . .
N N8 1.0711(5) 0.3489(3) 0.60263(14) 0.0253(11) Uani d . . . 1.0 . .
H H8 1.02889 0.386026 0.59436 0.03 Uiso calc U . R 1.0 . .
N N9 1.3985(5) 0.2274(2) 0.71125(14) 0.0202(10) Uani d . . . 1.0 . .
N N10 1.1599(5) 0.2877(2) 0.72182(13) 0.0190(9) Uani d . . . 1.0 . .
N N12 1.0540(5) 0.1830(3) 0.73745(16) 0.0268(11) Uani d . . . 1.0 . .
H H12 1.066085 0.13867 0.741038 0.032 Uiso calc U . R 1.0 . .
N N13 0.1892(5) 0.2799(3) 0.48166(15) 0.0299(12) Uani d . . . 1.0 . .
N N14 -0.0586(5) 0.2771(3) 0.45012(15) 0.0280(11) Uani d . . . 1.0 . .
N N15 0.1394(6) 0.3868(3) 0.50999(15) 0.0310(12) Uani d . . . 1.0 . .
H H15 0.074263 0.416729 0.515191 0.037 Uiso calc U . R 1.0 . .
N N16 -0.1368(6) 0.3580(3) 0.49492(17) 0.0422(15) Uani d . . . 1.0 . .
H H16 -0.113215 0.386212 0.513311 0.051 Uiso calc U . R 1.0 . .
N N17 0.1965(5) 0.2747(3) 0.39578(14) 0.0284(11) Uani d . . . 1.0 . .
N N18 0.3067(5) 0.1688(3) 0.42974(14) 0.0272(11) Uani d . . . 1.0 . .
N N19 0.4016(6) 0.3002(3) 0.36342(17) 0.0347(13) Uani d . . . 1.0 . .
H H19 0.489152 0.289744 0.360605 0.042 Uiso calc U . R 1.0 . .
N N20 0.5098(5) 0.1772(3) 0.39389(14) 0.0266(11) Uani d . . . 1.0 . .
H H20 0.555126 0.20083 0.376766 0.032 Uiso calc U . R 1.0 . .
N N21 0.0137(6) 0.1395(3) 0.47477(15) 0.0300(12) Uani d . . . 1.0 . .
N N22 0.0229(6) 0.1403(3) 0.40050(15) 0.0337(13) Uani d . . . 1.0 . .
C C1 1.3862(6) 0.3594(3) 0.78454(16) 0.0271(13) Uani d . . . 1.0 . .
H H1A 1.418741 0.315728 0.795844 0.033 Uiso calc U . R 1.0 . .
H H1B 1.284148 0.358372 0.783861 0.033 Uiso calc U . R 1.0 . .
C C2 1.4341(6) 0.4188(4) 0.80892(17) 0.0297(14) Uani d . . . 1.0 . .
H H2A 1.402249 0.412251 0.835233 0.036 Uiso calc U . R 1.0 . .
H H2B 1.394195 0.462238 0.799186 0.036 Uiso calc U . R 1.0 . .
C C3 1.5900(6) 0.4230(3) 0.80836(17) 0.0277(13) Uani d . . . 1.0 . .
H H3A 1.620864 0.466282 0.820458 0.033 Uiso calc U . R 1.0 . .
H H3B 1.629882 0.384136 0.822808 0.033 Uiso calc U . R 1.0 . .
C C4 1.5574(6) 0.3933(3) 0.74158(15) 0.0192(11) Uani d . . . 1.0 . .
C C5 1.6073(5) 0.3954(3) 0.70115(15) 0.0176(11) Uani d . . . 1.0 . .
C C6 1.5732(7) 0.3626(4) 0.63745(17) 0.0317(14) Uani d . . . 1.0 . .
H H6A 1.527161 0.40131 0.624334 0.038 Uiso calc U . R 1.0 . .
H H6B 1.542718 0.319463 0.625147 0.038 Uiso calc U . R 1.0 . .
C C7 1.7290(6) 0.3698(4) 0.63342(18) 0.0313(14) Uani d . . . 1.0 . .
H H7A 1.775521 0.328747 0.643987 0.038 Uiso calc U . R 1.0 . .
H H7B 1.753203 0.373604 0.606318 0.038 Uiso calc U . R 1.0 . .
C C8 1.7761(6) 0.4333(3) 0.65443(18) 0.0287(13) Uani d . . . 1.0 . .
H H8A 1.878106 0.434668 0.655476 0.034 Uiso calc U . R 1.0 . .
H H8B 1.743396 0.474899 0.64098 0.034 Uiso calc U . R 1.0 . .
C C12 1.1954(6) 0.4241(3) 0.64718(17) 0.0212(11) Uani d . . . 1.0 . .
C C13 1.1694(6) 0.3544(3) 0.62979(15) 0.0189(11) Uani d . . . 1.0 . .
C C14 1.2161(7) 0.2354(3) 0.62889(18) 0.0289(13) Uani d . . . 1.0 . .
H H14A 1.236574 0.20135 0.648988 0.035 Uiso calc U . R 1.0 . .
H H14B 1.278828 0.226283 0.607488 0.035 Uiso calc U . R 1.0 . .
C C15 1.0676(7) 0.2261(3) 0.61551(17) 0.0292(14) Uani d . . . 1.0 . .
H H15A 1.056065 0.180377 0.603622 0.035 Uiso calc U . R 1.0 . .
H H15B 1.004325 0.229157 0.6373 0.035 Uiso calc U . R 1.0 . .
C C16 1.0342(7) 0.2823(3) 0.58691(17) 0.0285(13) Uani d . . . 1.0 . .
H H16A 1.086225 0.274201 0.563307 0.034 Uiso calc U . R 1.0 . .
H H16B 0.934614 0.281363 0.580668 0.034 Uiso calc U . R 1.0 . .
C C20 1.3046(6) 0.1904(3) 0.72641(17) 0.0223(12) Uani d . . . 1.0 . .
C C21 1.1630(5) 0.2229(3) 0.72870(16) 0.0187(11) Uani d . . . 1.0 . .
C C22 1.0256(6) 0.3224(3) 0.72284(18) 0.0241(12) Uani d . . . 1.0 . .
H H22A 0.983801 0.321958 0.697178 0.029 Uiso calc U . R 1.0 . .
H H22B 1.03905 0.370909 0.730416 0.029 Uiso calc U . R 1.0 . .
C C23 0.9281(6) 0.2878(3) 0.75046(19) 0.0298(14) Uani d . . . 1.0 . .
H H23A 0.963355 0.293422 0.776654 0.036 Uiso calc U . R 1.0 . .
H H23B 0.836014 0.3096 0.748828 0.036 Uiso calc U . R 1.0 . .
C C24 0.9164(6) 0.2124(3) 0.7410(2) 0.0292(14) Uani d . . . 1.0 . .
H H24A 0.865543 0.188284 0.761287 0.035 Uiso calc U . R 1.0 . .
H H24B 0.86468 0.206468 0.716982 0.035 Uiso calc U . R 1.0 . .
C C25 0.3357(7) 0.2871(5) 0.4936(2) 0.0452(19) Uani d . . . 1.0 . .
H H25A 0.388728 0.307446 0.472579 0.054 Uiso calc U . R 1.0 . .
H H25B 0.374117 0.240961 0.498838 0.054 Uiso calc U . R 1.0 . .
C C26 0.3539(8) 0.3315(5) 0.5285(2) 0.0466(19) Uani d . . . 1.0 . .
H H26A 0.4533 0.339862 0.533119 0.056 Uiso calc U . R 1.0 . .
H H26B 0.316483 0.307251 0.550854 0.056 Uiso calc U . R 1.0 . .
C C27 0.2798(8) 0.3995(4) 0.5233(2) 0.0440(18) Uani d . . . 1.0 . .
H H27A 0.277668 0.424576 0.547701 0.053 Uiso calc U . R 1.0 . .
H H27B 0.329485 0.428084 0.504709 0.053 Uiso calc U . R 1.0 . .
C C28 0.1076(6) 0.3304(3) 0.48996(16) 0.0248(12) Uani d . . . 1.0 . .
C C29 -0.0398(6) 0.3211(3) 0.47715(17) 0.0265(13) Uani d . . . 1.0 . .
C C30 -0.2815(8) 0.3512(5) 0.4838(3) 0.058(3) Uani d . . . 1.0 . .
H H30A -0.326925 0.396692 0.485121 0.07 Uiso calc U . R 1.0 . .
H H30B -0.328886 0.319996 0.501545 0.07 Uiso calc U . R 1.0 . .
C C31 -0.2939(8) 0.3242(5) 0.4452(3) 0.054(2) Uani d . . . 1.0 . .
H H31A -0.273039 0.361453 0.427053 0.065 Uiso calc U . R 1.0 . .
H H31B -0.390441 0.309679 0.440706 0.065 Uiso calc U . R 1.0 . .
C C32 -0.2012(7) 0.2649(4) 0.4374(2) 0.0373(16) Uani d . . . 1.0 . .
H H32A -0.237458 0.223675 0.450279 0.045 Uiso calc U . R 1.0 . .
H H32B -0.201495 0.255656 0.409811 0.045 Uiso calc U . R 1.0 . .
C C33 0.1269(7) 0.3325(4) 0.3769(2) 0.0367(16) Uani d . . . 1.0 . .
H H33A 0.133652 0.373657 0.393224 0.044 Uiso calc U . R 1.0 . .
H H33B 0.027999 0.321332 0.373554 0.044 Uiso calc U . R 1.0 . .
C C34 0.1883(7) 0.3486(4) 0.3387(2) 0.0432(18) Uani d . . . 1.0 . .
H H34A 0.145774 0.390876 0.328303 0.052 Uiso calc U . R 1.0 . .
H H34B 0.168892 0.310474 0.320865 0.052 Uiso calc U . R 1.0 . .
C C35 0.3434(8) 0.3585(4) 0.3427(2) 0.0453(18) Uani d . . . 1.0 . .
H H35A 0.385657 0.361678 0.317293 0.054 Uiso calc U . R 1.0 . .
H H35B 0.363024 0.401698 0.356483 0.054 Uiso calc U . R 1.0 . .
C C36 0.3228(6) 0.2619(3) 0.38689(17) 0.0244(12) Uani d . . . 1.0 . .
C C37 0.3837(6) 0.1983(3) 0.40499(16) 0.0229(12) Uani d . . . 1.0 . .
C C38 0.3581(7) 0.1067(3) 0.44841(18) 0.0309(14) Uani d . . . 1.0 . .
H H38A 0.32345 0.065891 0.434563 0.037 Uiso calc U . R 1.0 . .
H H38B 0.321629 0.104725 0.474495 0.037 Uiso calc U . R 1.0 . .
C C39 0.5155(7) 0.1041(4) 0.45003(18) 0.0305(14) Uani d . . . 1.0 . .
H H39A 0.55079 0.140416 0.467168 0.037 Uiso calc U . R 1.0 . .
H H39B 0.546272 0.059076 0.459967 0.037 Uiso calc U . R 1.0 . .
C C40 0.5715(6) 0.1149(3) 0.41035(18) 0.0266(13) Uani d . . . 1.0 . .
H H40A 0.673044 0.119754 0.411458 0.032 Uiso calc U . R 1.0 . .
H H40B 0.548986 0.074703 0.394312 0.032 Uiso calc U . R 1.0 . .
C C44 -0.0606(6) 0.0941(3) 0.45752(18) 0.0291(14) Uani d . . . 1.0 . .
C C45 -0.0372(6) 0.0886(4) 0.41537(19) 0.0327(15) Uani d . . . 1.0 . .
C C9A 1.288(3) 0.4901(15) 0.6997(4) 0.0250(9) Uani d . P . 0.562(6) A 1
H H9A 1.377704 0.486573 0.713256 0.03 Uiso calc U P R 0.562(6) A 1
H H9AB 1.215651 0.499222 0.718528 0.03 Uiso calc U P R 0.562(6) A 1
C C10A 1.2939(13) 0.5492(6) 0.6712(3) 0.0334(11) Uani d . P . 0.562(6) A 1
H H10A 1.307184 0.593493 0.68452 0.04 Uiso calc U P R 0.562(6) A 1
H H10B 1.371072 0.542523 0.653412 0.04 Uiso calc U P R 0.562(6) A 1
C C11A 1.1571(13) 0.5487(6) 0.6501(4) 0.0292(11) Uani d . P . 0.562(6) A 1
H H11A 1.080396 0.556774 0.667888 0.035 Uiso calc U P R 0.562(6) A 1
H H11B 1.155429 0.585276 0.630652 0.035 Uiso calc U P R 0.562(6) A 1
N N7A 1.1416(12) 0.4791(6) 0.6316(3) 0.0241(10) Uani d . P . 0.562(6) A 1
H H7 1.095949 0.475463 0.610078 0.029 Uiso calc U P R 0.562(6) A 1
C C17A 1.5369(17) 0.1976(9) 0.7061(4) 0.0250(9) Uani d . P . 0.562(6) A 1
H H17A 1.607266 0.234402 0.706167 0.03 Uiso calc U P R 0.562(6) A 1
H H17B 1.541303 0.173175 0.681546 0.03 Uiso calc U P R 0.562(6) A 1
C C18A 1.5655(16) 0.1455(8) 0.7400(4) 0.0334(11) Uani d . P . 0.562(6) A 1
H H18A 1.659906 0.126324 0.738778 0.04 Uiso calc U P R 0.562(6) A 1
H H18B 1.552345 0.16781 0.764873 0.04 Uiso calc U P R 0.562(6) A 1
C C19A 1.4542(16) 0.0886(7) 0.7327(4) 0.0292(11) Uani d . P . 0.562(6) A 1
H H19A 1.464505 0.06868 0.707064 0.035 Uiso calc U P R 0.562(6) A 1
H H19B 1.462362 0.051427 0.751647 0.035 Uiso calc U P R 0.562(6) A 1
N N11A 1.3199(14) 0.1245(8) 0.7361(3) 0.0241(10) Uani d . P . 0.562(6) A 1
H H11E 1.248432 0.101695 0.744788 0.029 Uiso calc U P R 0.562(6) A 1
C C41A -0.0227(15) 0.1549(7) 0.5145(5) 0.0250(9) Uani d . P . 0.562(6) A 1
H H41A -0.0995 0.188338 0.515268 0.03 Uiso calc U P R 0.562(6) A 1
H H41B 0.057512 0.175036 0.527992 0.03 Uiso calc U P R 0.562(6) A 1
C C42A -0.0648(12) 0.0890(6) 0.5332(4) 0.0334(11) Uani d . P . 0.562(6) A 1
H H42A -0.092329 0.099156 0.559563 0.04 Uiso calc U P R 0.562(6) A 1
H H42B 0.016066 0.05811 0.534342 0.04 Uiso calc U P R 0.562(6) A 1
C C43A -0.184(2) 0.0513(8) 0.5133(7) 0.0292(11) Uani d . P . 0.562(6) A 1
H H43A -0.184626 0.002097 0.520439 0.035 Uiso calc U P R 0.562(6) A 1
H H43B -0.273473 0.071973 0.519933 0.035 Uiso calc U P R 0.562(6) A 1
C C46A 0.0460(15) 0.1286(6) 0.3601(4) 0.0250(9) Uani d . P . 0.562(6) A 1
H H46A 0.060024 0.174243 0.34835 0.03 Uiso calc U P R 0.562(6) A 1
H H46B 0.134366 0.103596 0.357911 0.03 Uiso calc U P R 0.562(6) A 1
C C47A -0.0460(12) 0.0952(6) 0.3385(4) 0.0334(11) Uani d . P . 0.562(6) A 1
H H47A -0.013709 0.091695 0.312035 0.04 Uiso calc U P R 0.562(6) A 1
H H47B -0.136346 0.118878 0.338657 0.04 Uiso calc U P R 0.562(6) A 1
C C48A -0.0578(16) 0.0144(6) 0.3593(4) 0.0292(11) Uani d . P . 0.562(6) A 1
H H48A -0.135674 -0.011458 0.347963 0.035 Uiso calc U P R 0.562(6) A 1
H H48B 0.028066 -0.011813 0.354849 0.035 Uiso calc U P R 0.562(6) A 1
N N23A -0.1547(14) 0.0598(5) 0.4713(4) 0.0241(10) Uani d . P . 0.562(6) A 1
H H23 -0.210014 0.038252 0.455445 0.029 Uiso calc U P R 0.562(6) A 1
N N24A -0.0794(13) 0.0231(5) 0.4003(4) 0.0241(10) Uani d . P . 0.562(6) A 1
H H24 -0.115457 -0.009294 0.414468 0.029 Uiso calc U P R 0.562(6) A 1
C C9B 1.291(4) 0.4901(19) 0.6942(6) 0.0250(9) Uani d . P . 0.438(6) A 2
H H9AA 1.387916 0.501073 0.687537 0.03 Uiso calc U P R 0.438(6) A 2
H H9AC 1.285711 0.488406 0.722115 0.03 Uiso calc U P R 0.438(6) A 2
C C10B 1.1959(17) 0.5491(8) 0.6793(4) 0.0334(11) Uani d . P . 0.438(6) A 2
H H10C 1.10131 0.542476 0.688969 0.04 Uiso calc U P R 0.438(6) A 2
H H10D 1.230423 0.593879 0.68874 0.04 Uiso calc U P R 0.438(6) A 2
C C11B 1.1935(18) 0.5493(8) 0.6378(5) 0.0292(11) Uani d . P . 0.438(6) A 2
H H11C 1.118721 0.579896 0.628707 0.035 Uiso calc U P R 0.438(6) A 2
H H11D 1.281959 0.567684 0.628313 0.035 Uiso calc U P R 0.438(6) A 2
N N7B 1.1723(15) 0.4819(8) 0.6229(5) 0.0241(10) Uani d . P . 0.438(6) A 2
H H7D 1.145472 0.475951 0.59931 0.029 Uiso calc U P R 0.438(6) A 2
C C41B 0.0022(18) 0.1438(10) 0.5158(7) 0.0250(9) Uani d . P . 0.438(6) A 2
H H41C 0.026318 0.190802 0.524256 0.03 Uiso calc U P R 0.438(6) A 2
H H41D 0.067704 0.111365 0.527778 0.03 Uiso calc U P R 0.438(6) A 2
C C17B 1.543(2) 0.2043(11) 0.7142(5) 0.0250(9) Uani d . P . 0.438(6) A 2
H H17C 1.584761 0.207047 0.688781 0.03 Uiso calc U P R 0.438(6) A 2
H H17D 1.593535 0.236548 0.730905 0.03 Uiso calc U P R 0.438(6) A 2
C C18B 1.562(2) 0.1360(10) 0.7285(5) 0.0334(11) Uani d . P . 0.438(6) A 2
H H18C 1.602292 0.108885 0.707599 0.04 Uiso calc U P R 0.438(6) A 2
H H18D 1.63394 0.139092 0.748467 0.04 Uiso calc U P R 0.438(6) A 2
C C19B 1.457(2) 0.0967(10) 0.7433(5) 0.0292(11) Uani d . P . 0.438(6) A 2
H H19C 1.484707 0.081404 0.768931 0.035 Uiso calc U P R 0.438(6) A 2
H H19D 1.445892 0.05517 0.727407 0.035 Uiso calc U P R 0.438(6) A 2
N N11B 1.3237(18) 0.1297(10) 0.7461(4) 0.0241(10) Uani d . P . 0.438(6) A 2
H H11F 1.257382 0.111873 0.759754 0.029 Uiso calc U P R 0.438(6) A 2
C C42B -0.1491(16) 0.1261(8) 0.5285(5) 0.0334(11) Uani d . P . 0.438(6) A 2
H H42C -0.153654 0.126059 0.55649 0.04 Uiso calc U P R 0.438(6) A 2
H H42D -0.213268 0.161726 0.518893 0.04 Uiso calc U P R 0.438(6) A 2
C C43B -0.188(3) 0.0632(10) 0.5149(9) 0.0292(11) Uani d . P . 0.438(6) A 2
H H43C -0.289565 0.059955 0.517612 0.035 Uiso calc U P R 0.438(6) A 2
H H43D -0.147463 0.02811 0.53189 0.035 Uiso calc U P R 0.438(6) A 2
C C46B 0.059(2) 0.1477(8) 0.3590(6) 0.0250(9) Uani d . P . 0.438(6) A 2
H H46C 0.149113 0.170149 0.355458 0.03 Uiso calc U P R 0.438(6) A 2
H H46D -0.013256 0.173346 0.344798 0.03 Uiso calc U P R 0.438(6) A 2
C C47B 0.0624(16) 0.0581(8) 0.3459(5) 0.0334(11) Uani d . P . 0.438(6) A 2
H H47C 0.083015 0.052895 0.318653 0.04 Uiso calc U P R 0.438(6) A 2
H H47D 0.133541 0.03326 0.360794 0.04 Uiso calc U P R 0.438(6) A 2
C C48B -0.062(2) 0.0341(8) 0.3535(5) 0.0292(11) Uani d . P . 0.438(6) A 2
H H48C -0.069883 -0.014405 0.345428 0.035 Uiso calc U P R 0.438(6) A 2
H H48D -0.133151 0.061333 0.340105 0.035 Uiso calc U P R 0.438(6) A 2
N N23B -0.1561(18) 0.0437(7) 0.4768(6) 0.0241(10) Uani d . P . 0.438(6) A 2
H H23D -0.188472 0.006467 0.465839 0.029 Uiso calc U P R 0.438(6) A 2
N N24B -0.0788(17) 0.0397(7) 0.3941(5) 0.0241(10) Uani d . P . 0.438(6) A 2
H H24D -0.122521 0.005803 0.405234 0.029 Uiso calc U P R 0.438(6) A 2
C C49 0.5243(10) 0.5249(5) 0.5681(3) 0.062(2) Uani d . . . 1.0 . .
H H49A 0.595439 0.560169 0.57125 0.093 Uiso calc U P R 0.5 . .
H H49B 0.485325 0.513432 0.592798 0.093 Uiso calc U P R 0.5 . .
H H49C 0.451193 0.542204 0.55133 0.093 Uiso calc U P R 0.5 . .
C C50 -0.387(2) 0.2159(10) 0.5709(6) 0.062(2) Uani d . P . 0.5 . .
H H50A -0.29793 0.196801 0.579125 0.093 Uiso calc U P R 0.5 . .
H H50B -0.455862 0.207468 0.590484 0.093 Uiso calc U P R 0.5 . .
H H50C -0.377192 0.265477 0.566918 0.093 Uiso calc U P R 0.5 . .
C C51 -0.346(2) 0.0651(10) 0.6237(6) 0.062(2) Uani d . P . 0.5 . .
H H51A -0.32055 0.113007 0.618912 0.093 Uiso calc U P R 0.5 . .
H H51B -0.347136 0.039641 0.599799 0.093 Uiso calc U P R 0.5 . .
H H51C -0.279054 0.04435 0.641133 0.093 Uiso calc U P R 0.5 . .

loop_
_atom_site_aniso_label
_atom_site_aniso_U_11
_atom_site_aniso_U_22
_atom_site_aniso_U_33
_atom_site_aniso_U_12
_atom_site_aniso_U_13
_atom_site_aniso_U_23
Br1 0.0194(3) 0.0158(3) 0.0425(3) -0.0002(2) 0.0034(2) -0.0053(2)
Br2 0.0397(4) 0.0341(3) 0.0228(3) 0.0108(3) 0.0021(3) 0.0009(2)
Br3 0.0436(4) 0.0264(3) 0.0381(4) 0.0041(3) 0.0202(3) 0.0046(3)
Br4 0.0494(5) 0.0386(4) 0.0691(6) 0.0034(3) -0.0104(4) -0.0195(4)
Co1 0.0160(3) 0.0131(3) 0.0198(4) -0.0026(3) 0.0024(3) -0.0007(3)
Co2 0.0206(4) 0.0371(5) 0.0233(4) 0.0072(3) 0.0032(3) -0.0057(3)
O1 0.070(4) 0.075(4) 0.080(4) -0.004(3) 0.004(3) -0.017(3)
O2 0.070(4) 0.075(4) 0.080(4) -0.004(3) 0.004(3) -0.017(3)
O3 0.070(4) 0.075(4) 0.080(4) -0.004(3) 0.004(3) -0.017(3)
N1 0.018(2) 0.023(2) 0.021(2) -0.0061(19) 0.0061(18) 0.0005(19)
N2 0.021(2) 0.022(2) 0.019(2) -0.0012(19) 0.0056(18) -0.0010(19)
N3 0.016(2) 0.025(2) 0.023(2) -0.0058(19) 0.0060(19) -0.0035(19)
N4 0.022(2) 0.030(3) 0.025(3) -0.011(2) 0.010(2) -0.003(2)
N5 0.020(2) 0.016(2) 0.022(2) -0.0013(18) 0.0039(18) -0.0028(18)
N6 0.028(3) 0.014(2) 0.023(2) 0.0005(19) 0.001(2) -0.0034(18)
N8 0.029(3) 0.022(2) 0.025(3) 0.000(2) -0.002(2) -0.003(2)
N9 0.014(2) 0.015(2) 0.032(3) 0.0005(17) 0.0008(19) 0.0034(19)
N10 0.014(2) 0.019(2) 0.024(2) 0.0013(18) 0.0050(18) -0.0017(19)
N12 0.015(2) 0.017(2) 0.049(3) -0.0013(19) 0.004(2) 0.007(2)
N13 0.021(3) 0.042(3) 0.027(3) 0.002(2) 0.003(2) -0.005(2)
N14 0.018(2) 0.036(3) 0.030(3) 0.005(2) 0.001(2) -0.007(2)
N15 0.029(3) 0.034(3) 0.030(3) -0.001(2) 0.003(2) -0.005(2)
N16 0.031(3) 0.056(4) 0.040(3) 0.013(3) -0.002(3) -0.025(3)
N17 0.027(3) 0.033(3) 0.025(3) 0.013(2) 0.000(2) -0.001(2)
N18 0.025(3) 0.035(3) 0.022(2) 0.009(2) 0.003(2) 0.000(2)
N19 0.028(3) 0.028(3) 0.048(3) 0.008(2) 0.004(2) 0.012(3)
N20 0.023(3) 0.031(3) 0.026(3) 0.009(2) 0.008(2) 0.005(2)
N21 0.030(3) 0.035(3) 0.025(3) 0.002(2) 0.002(2) -0.010(2)
N22 0.024(3) 0.053(4) 0.024(3) 0.009(3) 0.002(2) -0.008(3)
C1 0.024(3) 0.035(3) 0.022(3) -0.012(3) 0.006(2) -0.002(3)
C2 0.025(3) 0.042(4) 0.022(3) -0.006(3) 0.004(2) -0.005(3)
C3 0.027(3) 0.037(3) 0.020(3) -0.004(3) 0.005(2) -0.003(2)
C4 0.023(3) 0.018(3) 0.017(3) 0.000(2) 0.003(2) 0.001(2)
C5 0.015(3) 0.014(2) 0.024(3) 0.001(2) 0.005(2) 0.000(2)
C6 0.027(3) 0.046(4) 0.022(3) -0.009(3) 0.008(2) -0.005(3)
C7 0.027(3) 0.043(4) 0.024(3) -0.003(3) 0.014(2) -0.006(3)
C8 0.025(3) 0.033(3) 0.028(3) -0.006(3) 0.009(3) 0.001(3)
C12 0.020(3) 0.016(3) 0.028(3) -0.002(2) 0.002(2) 0.003(2)
C13 0.019(3) 0.020(3) 0.018(3) -0.002(2) 0.004(2) 0.001(2)
C14 0.039(4) 0.019(3) 0.028(3) 0.000(3) -0.002(3) -0.004(2)
C15 0.040(4) 0.023(3) 0.025(3) -0.008(3) -0.001(3) -0.007(2)
C16 0.029(3) 0.032(3) 0.024(3) 0.001(3) -0.001(2) -0.006(3)
C20 0.016(3) 0.017(3) 0.034(3) -0.001(2) 0.000(2) 0.002(2)
C21 0.016(3) 0.015(3) 0.025(3) -0.001(2) 0.002(2) 0.001(2)
C22 0.020(3) 0.016(3) 0.036(3) 0.005(2) 0.005(2) -0.001(2)
C23 0.023(3) 0.026(3) 0.041(4) 0.005(2) 0.013(3) -0.001(3)
C24 0.014(3) 0.028(3) 0.046(4) -0.001(2) 0.009(3) 0.002(3)
C25 0.023(3) 0.070(5) 0.042(4) 0.010(3) 0.001(3) -0.017(4)
C26 0.028(4) 0.072(6) 0.040(4) -0.007(4) -0.001(3) -0.013(4)
C27 0.035(4) 0.058(5) 0.039(4) -0.015(4) 0.007(3) -0.014(4)
C28 0.026(3) 0.029(3) 0.019(3) 0.000(2) 0.005(2) -0.001(2)
C29 0.027(3) 0.031(3) 0.022(3) 0.007(3) 0.005(2) 0.002(2)
C30 0.030(4) 0.080(6) 0.065(5) 0.022(4) -0.006(4) -0.039(5)
C31 0.034(4) 0.068(6) 0.060(5) 0.023(4) -0.014(4) -0.023(4)
C32 0.024(3) 0.054(4) 0.034(4) 0.008(3) -0.003(3) -0.010(3)
C33 0.033(4) 0.036(4) 0.041(4) 0.017(3) -0.003(3) 0.001(3)
C34 0.035(4) 0.046(4) 0.049(4) 0.013(3) -0.005(3) 0.016(3)
C35 0.042(4) 0.035(4) 0.058(5) 0.011(3) -0.001(4) 0.017(4)
C36 0.025(3) 0.025(3) 0.024(3) 0.006(2) 0.001(2) -0.002(2)
C37 0.021(3) 0.028(3) 0.021(3) 0.006(2) 0.001(2) -0.002(2)
C38 0.031(3) 0.035(3) 0.027(3) 0.006(3) 0.006(3) 0.008(3)
C39 0.029(3) 0.035(3) 0.027(3) 0.012(3) 0.002(3) 0.005(3)
C40 0.023(3) 0.025(3) 0.032(3) 0.011(2) 0.004(2) 0.003(2)
C44 0.022(3) 0.035(3) 0.030(3) 0.012(3) -0.001(2) -0.010(3)
C45 0.018(3) 0.047(4) 0.034(3) 0.013(3) -0.002(3) -0.017(3)
C9A 0.0259(19) 0.024(2) 0.025(2) -0.0020(16) 0.0024(19) -0.006(2)
C10A 0.032(2) 0.031(2) 0.037(3) 0.0047(19) 0.004(2) -0.004(2)
C11A 0.035(2) 0.019(2) 0.034(3) 0.002(2) 0.0009(19) -0.002(3)
N7A 0.0286(17) 0.018(2) 0.026(4) 0.0010(16) 0.0018(17) 0.005(2)
C17A 0.0259(19) 0.024(2) 0.025(2) -0.0020(16) 0.0024(19) -0.006(2)
C18A 0.032(2) 0.031(2) 0.037(3) 0.0047(19) 0.004(2) -0.004(2)
C19A 0.035(2) 0.019(2) 0.034(3) 0.002(2) 0.0009(19) -0.002(3)
N11A 0.0286(17) 0.018(2) 0.026(4) 0.0010(16) 0.0018(17) 0.005(2)
C41A 0.0259(19) 0.024(2) 0.025(2) -0.0020(16) 0.0024(19) -0.006(2)
C42A 0.032(2) 0.031(2) 0.037(3) 0.0047(19) 0.004(2) -0.004(2)
C43A 0.035(2) 0.019(2) 0.034(3) 0.002(2) 0.0009(19) -0.002(3)
C46A 0.0259(19) 0.024(2) 0.025(2) -0.0020(16) 0.0024(19) -0.006(2)
C47A 0.032(2) 0.031(2) 0.037(3) 0.0047(19) 0.004(2) -0.004(2)
C48A 0.035(2) 0.019(2) 0.034(3) 0.002(2) 0.0009(19) -0.002(3)
N23A 0.0286(17) 0.018(2) 0.026(4) 0.0010(16) 0.0018(17) 0.005(2)
N24A 0.0286(17) 0.018(2) 0.026(4) 0.0010(16) 0.0018(17) 0.005(2)
C9B 0.0259(19) 0.024(2) 0.025(2) -0.0020(16) 0.0024(19) -0.006(2)
C10B 0.032(2) 0.031(2) 0.037(3) 0.0047(19) 0.004(2) -0.004(2)
C11B 0.035(2) 0.019(2) 0.034(3) 0.002(2) 0.0009(19) -0.002(3)
N7B 0.0286(17) 0.018(2) 0.026(4) 0.0010(16) 0.0018(17) 0.005(2)
C41B 0.0259(19) 0.024(2) 0.025(2) -0.0020(16) 0.0024(19) -0.006(2)
C17B 0.0259(19) 0.024(2) 0.025(2) -0.0020(16) 0.0024(19) -0.006(2)
C18B 0.032(2) 0.031(2) 0.037(3) 0.0047(19) 0.004(2) -0.004(2)
C19B 0.035(2) 0.019(2) 0.034(3) 0.002(2) 0.0009(19) -0.002(3)
N11B 0.0286(17) 0.018(2) 0.026(4) 0.0010(16) 0.0018(17) 0.005(2)
C42B 0.032(2) 0.031(2) 0.037(3) 0.0047(19) 0.004(2) -0.004(2)
C43B 0.035(2) 0.019(2) 0.034(3) 0.002(2) 0.0009(19) -0.002(3)
C46B 0.0259(19) 0.024(2) 0.025(2) -0.0020(16) 0.0024(19) -0.006(2)
C47B 0.032(2) 0.031(2) 0.037(3) 0.0047(19) 0.004(2) -0.004(2)
C48B 0.035(2) 0.019(2) 0.034(3) 0.002(2) 0.0009(19) -0.002(3)
N23B 0.0286(17) 0.018(2) 0.026(4) 0.0010(16) 0.0018(17) 0.005(2)
N24B 0.0286(17) 0.018(2) 0.026(4) 0.0010(16) 0.0018(17) 0.005(2)
C49 0.057(5) 0.058(5) 0.072(5) 0.006(4) 0.004(4) 0.008(4)
C50 0.057(5) 0.058(5) 0.072(5) 0.006(4) 0.004(4) 0.008(4)
C51 0.057(5) 0.058(5) 0.072(5) 0.006(4) 0.004(4) 0.008(4)

loop_
_atom_type_symbol
_atom_type_description
_atom_type_scat_dispersion_real
_atom_type_scat_dispersion_imag
_atom_type_scat_source
C C 0.0033 0.0016 'International Tables Vol C Tables 4.2.6.8 and 6.1.1.4'
H H 0.0000 0.0000 'International Tables Vol C Tables 4.2.6.8 and 6.1.1.4'
Br Br -0.2901 2.4595 'International Tables Vol C Tables 4.2.6.8 and 6.1.1.4'
Co Co 0.3494 0.9721 'International Tables Vol C Tables 4.2.6.8 and 6.1.1.4'
N N 0.0061 0.0033 'International Tables Vol C Tables 4.2.6.8 and 6.1.1.4'
O O 0.0106 0.0060 'International Tables Vol C Tables 4.2.6.8 and 6.1.1.4'

loop_
_geom_angle_atom_site_label_1
_geom_angle_atom_site_label_2
_geom_angle_atom_site_label_3
_geom_angle_site_symmetry_1
_geom_angle_site_symmetry_3
_geom_angle
_geom_angle_publ_flag
N1 Co1 N2 . . 76.45(18) ?
N1 Co1 N9 . . 90.09(19) ?
N2 Co1 N9 . . 97.60(18) ?
N1 Co1 N10 . . 99.02(18) ?
N2 Co1 N10 . . 173.10(19) ?
N9 Co1 N10 . . 77.04(18) ?
N1 Co1 N5 . . 95.89(19) ?
N2 Co1 N5 . . 87.55(18) ?
N9 Co1 N5 . . 172.90(18) ?
N10 Co1 N5 . . 98.18(18) ?
N1 Co1 N6 . . 171.78(18) ?
N2 Co1 N6 . . 99.26(18) ?
N9 Co1 N6 . . 97.48(18) ?
N10 Co1 N6 . . 85.87(19) ?
N5 Co1 N6 . . 76.78(18) ?
N18 Co2 N17 . . 76.8(2) ?
N18 Co2 N14 . . 167.1(2) ?
N17 Co2 N14 . . 96.1(2) ?
N18 Co2 N22 . . 89.9(2) ?
N17 Co2 N22 . . 94.9(2) ?
N14 Co2 N22 . . 101.5(2) ?
N18 Co2 N13 . . 92.5(2) ?
N17 Co2 N13 . . 91.3(2) ?
N14 Co2 N13 . . 76.7(2) ?
N22 Co2 N13 . . 173.7(2) ?
N18 Co2 N21 . . 102.9(2) ?
N17 Co2 N21 . . 170.8(2) ?
N14 Co2 N21 . . 85.8(2) ?
N22 Co2 N21 . . 75.9(2) ?
N13 Co2 N21 . . 97.9(2) ?
C49 O1 H1 . . 109.5 ?
C50 O2 H2 . . 109.5 ?
C51 O3 H3O . . 109.5 ?
C4 N1 C1 . . 117.5(5) ?
C4 N1 Co1 . . 116.8(4) ?
C1 N1 Co1 . . 125.7(4) ?
C5 N2 C6 . . 117.8(5) ?
C5 N2 Co1 . . 116.2(4) ?
C6 N2 Co1 . . 124.8(4) ?
C4 N3 C3 . . 120.7(5) ?
C4 N3 H3 . . 119.6 ?
C3 N3 H3 . . 119.6 ?
C5 N4 C8 . . 121.1(5) ?
C5 N4 H4 . . 119.4 ?
C8 N4 H4 . . 119.4 ?
C12 N5 C9B . . 115.2(13) ?
C12 N5 C9A . . 120.6(10) ?
C12 N5 Co1 . . 115.6(4) ?
C9B N5 Co1 . . 127.5(14) ?
C9A N5 Co1 . . 123.2(10) ?
C13 N6 C14 . . 117.3(5) ?
C13 N6 Co1 . . 114.2(4) ?
C14 N6 Co1 . . 125.4(4) ?
C13 N8 C16 . . 120.8(5) ?
C13 N8 H8 . . 119.6 ?
C16 N8 H8 . . 119.6 ?
C20 N9 C17B . . 118.4(9) ?
C20 N9 C17A . . 118.7(8) ?
C20 N9 Co1 . . 115.7(4) ?
C17B N9 Co1 . . 123.9(9) ?
C17A N9 Co1 . . 125.6(7) ?
C21 N10 C22 . . 117.8(5) ?
C21 N10 Co1 . . 115.2(4) ?
C22 N10 Co1 . . 125.1(4) ?
C21 N12 C24 . . 120.9(5) ?
C21 N12 H12 . . 119.6 ?
C24 N12 H12 . . 119.6 ?
C28 N13 C25 . . 116.6(6) ?
C28 N13 Co2 . . 114.5(4) ?
C25 N13 Co2 . . 126.1(4) ?
C29 N14 C32 . . 117.3(5) ?
C29 N14 Co2 . . 115.4(4) ?
C32 N14 Co2 . . 125.5(4) ?
C28 N15 C27 . . 121.3(6) ?
C28 N15 H15 . . 119.4 ?
C27 N15 H15 . . 119.4 ?
C29 N16 C30 . . 120.1(6) ?
C29 N16 H16 . . 119.9 ?
C30 N16 H16 . . 119.9 ?
C36 N17 C33 . . 118.1(6) ?
C36 N17 Co2 . . 116.0(4) ?
C33 N17 Co2 . . 125.8(4) ?
C37 N18 C38 . . 118.5(5) ?
C37 N18 Co2 . . 116.5(4) ?
C38 N18 Co2 . . 124.9(4) ?
C36 N19 C35 . . 121.1(6) ?
C36 N19 H19 . . 119.5 ?
C35 N19 H19 . . 119.5 ?
C37 N20 C40 . . 120.2(5) ?
C37 N20 H20 . . 119.9 ?
C40 N20 H20 . . 119.9 ?
C44 N21 C41B . . 117.5(10) ?
C44 N21 C41A . . 116.7(8) ?
C44 N21 Co2 . . 115.0(4) ?
C41B N21 Co2 . . 126.4(9) ?
C41A N21 Co2 . . 122.8(7) ?
C45 N22 C46A . . 110.6(7) ?
C45 N22 C46B . . 125.5(8) ?
C45 N22 Co2 . . 116.5(4) ?
C46A N22 Co2 . . 130.9(6) ?
C46B N22 Co2 . . 117.0(7) ?
N1 C1 C2 . . 111.3(5) ?
N1 C1 H1A . . 109.4 ?
C2 C1 H1A . . 109.4 ?
N1 C1 H1B . . 109.4 ?
C2 C1 H1B . . 109.4 ?
H1A C1 H1B . . 108.0 ?
C1 C2 C3 . . 109.6(5) ?
C1 C2 H2A . . 109.7 ?
C3 C2 H2A . . 109.7 ?
C1 C2 H2B . . 109.7 ?
C3 C2 H2B . . 109.7 ?
H2A C2 H2B . . 108.2 ?
N3 C3 C2 . . 109.4(5) ?
N3 C3 H3A . . 109.8 ?
C2 C3 H3A . . 109.8 ?
N3 C3 H3B . . 109.8 ?
C2 C3 H3B . . 109.8 ?
H3A C3 H3B . . 108.2 ?
N1 C4 N3 . . 126.3(5) ?
N1 C4 C5 . . 114.7(5) ?
N3 C4 C5 . . 118.9(5) ?
N2 C5 N4 . . 125.7(5) ?
N2 C5 C4 . . 114.9(5) ?
N4 C5 C4 . . 119.3(5) ?
N2 C6 C7 . . 111.6(5) ?
N2 C6 H6A . . 109.3 ?
C7 C6 H6A . . 109.3 ?
N2 C6 H6B . . 109.3 ?
C7 C6 H6B . . 109.3 ?
H6A C6 H6B . . 108.0 ?
C8 C7 C6 . . 109.0(5) ?
C8 C7 H7A . . 109.9 ?
C6 C7 H7A . . 109.9 ?
C8 C7 H7B . . 109.9 ?
C6 C7 H7B . . 109.9 ?
H7A C7 H7B . . 108.3 ?
N4 C8 C7 . . 109.4(5) ?
N4 C8 H8A . . 109.8 ?
C7 C8 H8A . . 109.8 ?
N4 C8 H8B . . 109.8 ?
C7 C8 H8B . . 109.8 ?
H8A C8 H8B . . 108.2 ?
N5 C12 N7A . . 123.8(7) ?
N5 C12 N7B . . 126.9(8) ?
N5 C12 C13 . . 115.8(5) ?
N7A C12 C13 . . 120.0(7) ?
N7B C12 C13 . . 116.0(8) ?
N6 C13 N8 . . 126.3(5) ?
N6 C13 C12 . . 115.4(5) ?
N8 C13 C12 . . 118.3(5) ?
N6 C14 C15 . . 112.5(5) ?
N6 C14 H14A . . 109.1 ?
C15 C14 H14A . . 109.1 ?
N6 C14 H14B . . 109.1 ?
C15 C14 H14B . . 109.1 ?
H14A C14 H14B . . 107.8 ?
C16 C15 C14 . . 108.4(5) ?
C16 C15 H15A . . 110.0 ?
C14 C15 H15A . . 110.0 ?
C16 C15 H15B . . 110.0 ?
C14 C15 H15B . . 110.0 ?
H15A C15 H15B . . 108.4 ?
N8 C16 C15 . . 109.7(5) ?
N8 C16 H16A . . 109.7 ?
C15 C16 H16A . . 109.7 ?
N8 C16 H16B . . 109.7 ?
C15 C16 H16B . . 109.7 ?
H16A C16 H16B . . 108.2 ?
N9 C20 N11A . . 124.7(8) ?
N9 C20 N11B . . 126.7(9) ?
N9 C20 C21 . . 115.8(5) ?
N11A C20 C21 . . 119.1(8) ?
N11B C20 C21 . . 116.6(9) ?
N10 C21 N12 . . 126.2(5) ?
N10 C21 C20 . . 114.8(5) ?
N12 C21 C20 . . 119.0(5) ?
N10 C22 C23 . . 111.6(5) ?
N10 C22 H22A . . 109.3 ?
C23 C22 H22A . . 109.3 ?
N10 C22 H22B . . 109.3 ?
C23 C22 H22B . . 109.3 ?
H22A C22 H22B . . 108.0 ?
C24 C23 C22 . . 109.6(5) ?
C24 C23 H23A . . 109.8 ?
C22 C23 H23A . . 109.8 ?
C24 C23 H23B . . 109.8 ?
C22 C23 H23B . . 109.8 ?
H23A C23 H23B . . 108.2 ?
N12 C24 C23 . . 109.5(5) ?
N12 C24 H24A . . 109.8 ?
C23 C24 H24A . . 109.8 ?
N12 C24 H24B . . 109.8 ?
C23 C24 H24B . . 109.8 ?
H24A C24 H24B . . 108.2 ?
N13 C25 C26 . . 113.0(6) ?
N13 C25 H25A . . 109.0 ?
C26 C25 H25A . . 109.0 ?
N13 C25 H25B . . 109.0 ?
C26 C25 H25B . . 109.0 ?
H25A C25 H25B . . 107.8 ?
C25 C26 C27 . . 110.3(7) ?
C25 C26 H26A . . 109.6 ?
C27 C26 H26A . . 109.6 ?
C25 C26 H26B . . 109.6 ?
C27 C26 H26B . . 109.6 ?
H26A C26 H26B . . 108.1 ?
N15 C27 C26 . . 109.4(6) ?
N15 C27 H27A . . 109.8 ?
C26 C27 H27A . . 109.8 ?
N15 C27 H27B . . 109.8 ?
C26 C27 H27B . . 109.8 ?
H27A C27 H27B . . 108.2 ?
N13 C28 N15 . . 127.0(6) ?
N13 C28 C29 . . 114.9(5) ?
N15 C28 C29 . . 118.0(5) ?
N14 C29 N16 . . 127.1(6) ?
N14 C29 C28 . . 115.4(5) ?
N16 C29 C28 . . 117.6(6) ?
N16 C30 C31 . . 110.8(6) ?
N16 C30 H30A . . 109.5 ?
C31 C30 H30A . . 109.5 ?
N16 C30 H30B . . 109.5 ?
C31 C30 H30B . . 109.5 ?
H30A C30 H30B . . 108.1 ?
C30 C31 C32 . . 113.9(7) ?
C30 C31 H31A . . 108.8 ?
C32 C31 H31A . . 108.8 ?
C30 C31 H31B . . 108.8 ?
C32 C31 H31B . . 108.8 ?
H31A C31 H31B . . 107.7 ?
N14 C32 C31 . . 112.8(6) ?
N14 C32 H32A . . 109.0 ?
C31 C32 H32A . . 109.0 ?
N14 C32 H32B . . 109.0 ?
C31 C32 H32B . . 109.0 ?
H32A C32 H32B . . 107.8 ?
N17 C33 C34 . . 112.4(5) ?
N17 C33 H33A . . 109.1 ?
C34 C33 H33A . . 109.1 ?
N17 C33 H33B . . 109.1 ?
C34 C33 H33B . . 109.1 ?
H33A C33 H33B . . 107.8 ?
C33 C34 C35 . . 109.8(6) ?
C33 C34 H34A . . 109.7 ?
C35 C34 H34A . . 109.7 ?
C33 C34 H34B . . 109.7 ?
C35 C34 H34B . . 109.7 ?
H34A C34 H34B . . 108.2 ?
N19 C35 C34 . . 109.0(6) ?
N19 C35 H35A . . 109.9 ?
C34 C35 H35A . . 109.9 ?
N19 C35 H35B . . 109.9 ?
C34 C35 H35B . . 109.9 ?
H35A C35 H35B . . 108.3 ?
N17 C36 N19 . . 125.7(6) ?
N17 C36 C37 . . 115.1(5) ?
N19 C36 C37 . . 119.3(5) ?
N18 C37 N20 . . 126.2(6) ?
N18 C37 C36 . . 115.2(5) ?
N20 C37 C36 . . 118.6(5) ?
N18 C38 C39 . . 112.3(5) ?
N18 C38 H38A . . 109.1 ?
C39 C38 H38A . . 109.1 ?
N18 C38 H38B . . 109.1 ?
C39 C38 H38B . . 109.1 ?
H38A C38 H38B . . 107.9 ?
C40 C39 C38 . . 108.9(5) ?
C40 C39 H39A . . 109.9 ?
C38 C39 H39A . . 109.9 ?
C40 C39 H39B . . 109.9 ?
C38 C39 H39B . . 109.9 ?
H39A C39 H39B . . 108.3 ?
N20 C40 C39 . . 109.3(5) ?
N20 C40 H40A . . 109.8 ?
C39 C40 H40A . . 109.8 ?
N20 C40 H40B . . 109.8 ?
C39 C40 H40B . . 109.8 ?
H40A C40 H40B . . 108.3 ?
N23A C44 N21 . . 126.6(9) ?
N23A C44 C45 . . 117.9(9) ?
N21 C44 C45 . . 115.2(6) ?
N21 C44 N23B . . 124.9(9) ?
C45 C44 N23B . . 119.6(9) ?
N24B C45 N22 . . 119.2(9) ?
N22 C45 N24A . . 132.4(8) ?
N24B C45 C44 . . 125.7(10) ?
N22 C45 C44 . . 114.9(6) ?
N24A C45 C44 . . 112.5(8) ?
N5 C9A C10A . . 109.9(11) ?
N5 C9A H9A . . 109.7 ?
C10A C9A H9A . . 109.7 ?
N5 C9A H9AB . . 109.7 ?
C10A C9A H9AB . . 109.7 ?
H9A C9A H9AB . . 108.2 ?
C11A C10A C9A . . 106.4(14) ?
C11A C10A H10A . . 110.4 ?
C9A C10A H10A . . 110.4 ?
C11A C10A H10B . . 110.4 ?
C9A C10A H10B . . 110.4 ?
H10A C10A H10B . . 108.6 ?
N7A C11A C10A . . 107.6(10) ?
N7A C11A H11A . . 110.2 ?
C10A C11A H11A . . 110.2 ?
N7A C11A H11B . . 110.2 ?
C10A C11A H11B . . 110.2 ?
H11A C11A H11B . . 108.5 ?
C12 N7A C11A . . 120.9(11) ?
C12 N7A H7 . . 119.5 ?
C11A N7A H7 . . 119.5 ?
N9 C17A C18A . . 108.2(11) ?
N9 C17A H17A . . 110.1 ?
C18A C17A H17A . . 110.1 ?
N9 C17A H17B . . 110.1 ?
C18A C17A H17B . . 110.1 ?
H17A C17A H17B . . 108.4 ?
C19A C18A C17A . . 102.1(11) ?
C19A C18A H18A . . 111.3 ?
C17A C18A H18A . . 111.3 ?
C19A C18A H18B . . 111.3 ?
C17A C18A H18B . . 111.3 ?
H18A C18A H18B . . 109.2 ?
N11A C19A C18A . . 105.0(11) ?
N11A C19A H19A . . 110.7 ?
C18A C19A H19A . . 110.7 ?
N11A C19A H19B . . 110.7 ?
C18A C19A H19B . . 110.7 ?
H19A C19A H19B . . 108.8 ?
C20 N11A C19A . . 121.8(13) ?
C20 N11A H11E . . 119.1 ?
C19A N11A H11E . . 119.1 ?
N21 C41A C42A . . 108.1(11) ?
N21 C41A H41A . . 110.1 ?
C42A C41A H41A . . 110.1 ?
N21 C41A H41B . . 110.1 ?
C42A C41A H41B . . 110.1 ?
H41A C41A H41B . . 108.4 ?
C41A C42A C43A . . 114.5(13) ?
C41A C42A H42A . . 108.6 ?
C43A C42A H42A . . 108.6 ?
C41A C42A H42B . . 108.6 ?
C43A C42A H42B . . 108.6 ?
H42A C42A H42B . . 107.6 ?
N23A C43A C42A . . 104.5(16) ?
N23A C43A H43A . . 110.8 ?
C42A C43A H43A . . 110.8 ?
N23A C43A H43B . . 110.8 ?
C42A C43A H43B . . 110.8 ?
H43A C43A H43B . . 108.9 ?
C47A C46A N22 . . 121.7(12) ?
C47A C46A H46A . . 106.9 ?
N22 C46A H46A . . 106.9 ?
C47A C46A H46B . . 106.9 ?
N22 C46A H46B . . 106.9 ?
H46A C46A H46B . . 106.7 ?
C46A C47A C48A . . 104.2(11) ?
C46A C47A H47A . . 110.9 ?
C48A C47A H47A . . 110.9 ?
C46A C47A H47B . . 110.9 ?
C48A C47A H47B . . 110.9 ?
H47A C47A H47B . . 108.9 ?
N24A C48A C47A . . 108.7(9) ?
N24A C48A H48A . . 110.0 ?
C47A C48A H48A . . 110.0 ?
N24A C48A H48B . . 110.0 ?
C47A C48A H48B . . 110.0 ?
H48A C48A H48B . . 108.3 ?
C44 N23A C43A . . 126.0(14) ?
C44 N23A H23 . . 117.0 ?
C43A N23A H23 . . 117.0 ?
C45 N24A C48A . . 115.0(9) ?
C45 N24A H24 . . 122.5 ?
C48A N24A H24 . . 122.5 ?
N5 C9B C10B . . 114.(2) ?
N5 C9B H9AA . . 108.7 ?
C10B C9B H9AA . . 108.7 ?
N5 C9B H9AC . . 108.7 ?
C10B C9B H9AC . . 108.7 ?
H9AA C9B H9AC . . 107.6 ?
C11B C10B C9B . . 110.0(14) ?
C11B C10B H10C . . 109.7 ?
C9B C10B H10C . . 109.7 ?
C11B C10B H10D . . 109.7 ?
C9B C10B H10D . . 109.7 ?
H10C C10B H10D . . 108.2 ?
N7B C11B C10B . . 111.4(14) ?
N7B C11B H11C . . 109.3 ?
C10B C11B H11C . . 109.3 ?
N7B C11B H11D . . 109.3 ?
C10B C11B H11D . . 109.3 ?
H11C C11B H11D . . 108.0 ?
C11B N7B C12 . . 118.9(13) ?
C11B N7B H7D . . 120.6 ?
C12 N7B H7D . . 120.6 ?
N21 C41B C42B . . 110.5(14) ?
N21 C41B H41C . . 109.6 ?
C42B C41B H41C . . 109.6 ?
N21 C41B H41D . . 109.6 ?
C42B C41B H41D . . 109.6 ?
H41C C41B H41D . . 108.1 ?
C18B C17B N9 . . 115.4(16) ?
C18B C17B H17C . . 108.4 ?
N9 C17B H17C . . 108.4 ?
C18B C17B H17D . . 108.4 ?
N9 C17B H17D . . 108.4 ?
H17C C17B H17D . . 107.5 ?
C19B C18B C17B . . 123.4(19) ?
C19B C18B H18C . . 106.5 ?
C17B C18B H18C . . 106.5 ?
C19B C18B H18D . . 106.5 ?
C17B C18B H18D . . 106.5 ?
H18C C18B H18D . . 106.5 ?
C18B C19B N11B . . 116.3(18) ?
C18B C19B H19C . . 108.2 ?
N11B C19B H19C . . 108.2 ?
C18B C19B H19D . . 108.2 ?
N11B C19B H19D . . 108.2 ?
H19C C19B H19D . . 107.4 ?
C20 N11B C19B . . 117.6(16) ?
C20 N11B H11F . . 121.2 ?
C19B N11B H11F . . 121.2 ?
C43B C42B C41B . . 110.7(18) ?
C43B C42B H42C . . 109.5 ?
C41B C42B H42C . . 109.5 ?
C43B C42B H42D . . 109.5 ?
C41B C42B H42D . . 109.5 ?
H42C C42B H42D . . 108.1 ?
C42B C43B N23B . . 120.(2) ?
C42B C43B H43C . . 107.3 ?
N23B C43B H43C . . 107.3 ?
C42B C43B H43D . . 107.3 ?
N23B C43B H43D . . 107.3 ?
H43C C43B H43D . . 106.9 ?
N22 C46B C47B . . 99.2(10) ?
N22 C46B H46C . . 111.9 ?
C47B C46B H46C . . 111.9 ?
N22 C46B H46D . . 111.9 ?
C47B C46B H46D . . 111.9 ?
H46C C46B H46D . . 109.6 ?
C48B C47B C46B . . 105.6(13) ?
C48B C47B H47C . . 110.6 ?
C46B C47B H47C . . 110.6 ?
C48B C47B H47D . . 110.6 ?
C46B C47B H47D . . 110.6 ?
H47C C47B H47D . . 108.8 ?
C47B C48B N24B . . 106.6(16) ?
C47B C48B H48C . . 110.4 ?
N24B C48B H48C . . 110.4 ?
C47B C48B H48D . . 110.4 ?
N24B C48B H48D . . 110.4 ?
H48C C48B H48D . . 108.6 ?
C43B N23B C44 . . 112.9(16) ?
C43B N23B H23D . . 123.5 ?
C44 N23B H23D . . 123.5 ?
C45 N24B C48B . . 127.0(13) ?
C45 N24B H24D . . 116.5 ?
C48B N24B H24D . . 116.5 ?
O1 C49 H49A . . 109.5 ?
O1 C49 H49B . . 109.5 ?
H49A C49 H49B . . 109.5 ?
O1 C49 H49C . . 109.5 ?
H49A C49 H49C . . 109.5 ?
H49B C49 H49C . . 109.5 ?
O2 C50 H50A . . 109.5 ?
O2 C50 H50B . . 109.5 ?
H50A C50 H50B . . 109.5 ?
O2 C50 H50C . . 109.5 ?
H50A C50 H50C . . 109.5 ?
H50B C50 H50C . . 109.5 ?
O3 C51 H51A . . 109.5 ?
O3 C51 H51B . . 109.5 ?
H51A C51 H51B . . 109.5 ?
O3 C51 H51C . . 109.5 ?
H51A C51 H51C . . 109.5 ?
H51B C51 H51C . . 109.5 ?

loop_
_geom_bond_atom_site_label_1
_geom_bond_atom_site_label_2
_geom_bond_site_symmetry_2
_geom_bond_distance
_geom_bond_publ_flag
Co1 N1 . 2.100(5) ?
Co1 N2 . 2.101(5) ?
Co1 N9 . 2.102(5) ?
Co1 N10 . 2.112(5) ?
Co1 N5 . 2.118(5) ?
Co1 N6 . 2.146(5) ?
Co2 N18 . 2.098(5) ?
Co2 N17 . 2.106(6) ?
Co2 N14 . 2.119(5) ?
Co2 N22 . 2.126(6) ?
Co2 N13 . 2.139(5) ?
Co2 N21 . 2.142(6) ?
O1 C49 . 1.327(12) ?
O1 H1 . 0.84 ?
O2 C50 . 1.35(2) ?
O2 H2 . 0.84 ?
O3 C51 . 1.33(2) ?
O3 H3O . 0.84 ?
N1 C4 . 1.289(7) ?
N1 C1 . 1.461(7) ?
N2 C5 . 1.290(7) ?
N2 C6 . 1.463(7) ?
N3 C4 . 1.352(7) ?
N3 C3 . 1.462(7) ?
N3 H3 . 0.88 ?
N4 C5 . 1.351(7) ?
N4 C8 . 1.459(7) ?
N4 H4 . 0.88 ?
N5 C12 . 1.288(7) ?
N5 C9B . 1.42(3) ?
N5 C9A . 1.50(3) ?
N6 C13 . 1.294(7) ?
N6 C14 . 1.470(7) ?
N8 C13 . 1.352(7) ?
N8 C16 . 1.455(8) ?
N8 H8 . 0.88 ?
N9 C20 . 1.282(7) ?
N9 C17B . 1.47(2) ?
N9 C17A . 1.475(18) ?
N10 C21 . 1.286(7) ?
N10 C22 . 1.469(7) ?
N12 C21 . 1.350(7) ?
N12 C24 . 1.459(7) ?
N12 H12 . 0.88 ?
N13 C28 . 1.297(8) ?
N13 C25 . 1.487(8) ?
N14 C29 . 1.295(8) ?
N14 C32 . 1.471(8) ?
N15 C28 . 1.341(8) ?
N15 C27 . 1.459(9) ?
N15 H15 . 0.88 ?
N16 C29 . 1.343(8) ?
N16 C30 . 1.461(9) ?
N16 H16 . 0.88 ?
N17 C36 . 1.292(8) ?
N17 C33 . 1.470(8) ?
N18 C37 . 1.289(8) ?
N18 C38 . 1.464(8) ?
N19 C36 . 1.355(8) ?
N19 C35 . 1.464(8) ?
N19 H19 . 0.88 ?
N20 C37 . 1.352(7) ?
N20 C40 . 1.471(7) ?
N20 H20 . 0.88 ?
N21 C44 . 1.291(8) ?
N21 C41B . 1.46(2) ?
N21 C41A . 1.481(18) ?
N22 C45 . 1.279(10) ?
N22 C46A . 1.464(16) ?
N22 C46B . 1.52(2) ?
C1 C2 . 1.514(8) ?
C1 H1A . 0.99 ?
C1 H1B . 0.99 ?
C2 C3 . 1.515(8) ?
C2 H2A . 0.99 ?
C2 H2B . 0.99 ?
C3 H3A . 0.99 ?
C3 H3B . 0.99 ?
C4 C5 . 1.512(7) ?
C6 C7 . 1.525(9) ?
C6 H6A . 0.99 ?
C6 H6B . 0.99 ?
C7 C8 . 1.512(9) ?
C7 H7A . 0.99 ?
C7 H7B . 0.99 ?
C8 H8A . 0.99 ?
C8 H8B . 0.99 ?
C12 N7A . 1.311(14) ?
C12 N7B . 1.431(17) ?
C12 C13 . 1.510(8) ?
C14 C15 . 1.523(9) ?
C14 H14A . 0.99 ?
C14 H14B . 0.99 ?
C15 C16 . 1.522(9) ?
C15 H15A . 0.99 ?
C15 H15B . 0.99 ?
C16 H16A . 0.99 ?
C16 H16B . 0.99 ?
C20 N11A . 1.337(16) ?
C20 N11B . 1.38(2) ?
C20 C21 . 1.515(8) ?
C22 C23 . 1.521(8) ?
C22 H22A . 0.99 ?
C22 H22B . 0.99 ?
C23 C24 . 1.511(9) ?
C23 H23A . 0.99 ?
C23 H23B . 0.99 ?
C24 H24A . 0.99 ?
C24 H24B . 0.99 ?
C25 C26 . 1.514(10) ?
C25 H25A . 0.99 ?
C25 H25B . 0.99 ?
C26 C27 . 1.518(12) ?
C26 H26A . 0.99 ?
C26 H26B . 0.99 ?
C27 H27A . 0.99 ?
C27 H27B . 0.99 ?
C28 C29 . 1.507(9) ?
C30 C31 . 1.465(11) ?
C30 H30A . 0.99 ?
C30 H30B . 0.99 ?
C31 C32 . 1.489(10) ?
C31 H31A . 0.99 ?
C31 H31B . 0.99 ?
C32 H32A . 0.99 ?
C32 H32B . 0.99 ?
C33 C34 . 1.512(10) ?
C33 H33A . 0.99 ?
C33 H33B . 0.99 ?
C34 C35 . 1.522(11) ?
C34 H34A . 0.99 ?
C34 H34B . 0.99 ?
C35 H35A . 0.99 ?
C35 H35B . 0.99 ?
C36 C37 . 1.511(8) ?
C38 C39 . 1.529(9) ?
C38 H38A . 0.99 ?
C38 H38B . 0.99 ?
C39 C40 . 1.521(8) ?
C39 H39A . 0.99 ?
C39 H39B . 0.99 ?
C40 H40A . 0.99 ?
C40 H40B . 0.99 ?
C44 N23A . 1.235(14) ?
C44 C45 . 1.511(9) ?
C44 N23B . 1.515(16) ?
C45 N24B . 1.278(19) ?
C45 N24A . 1.441(14) ?
C9A C10A . 1.53(3) ?
C9A H9A . 0.99 ?
C9A H9AB . 0.99 ?
C10A C11A . 1.518(18) ?
C10A H10A . 0.99 ?
C10A H10B . 0.99 ?
C11A N7A . 1.511(17) ?
C11A H11A . 0.99 ?
C11A H11B . 0.99 ?
N7A H7 . 0.88 ?
C17A C18A . 1.59(2) ?
C17A H17A . 0.99 ?
C17A H17B . 0.99 ?
C18A C19A . 1.57(2) ?
C18A H18A . 0.99 ?
C18A H18B . 0.99 ?
C19A N11A . 1.48(2) ?
C19A H19A . 0.99 ?
C19A H19B . 0.99 ?
N11A H11E . 0.88 ?
C41A C42A . 1.50(2) ?
C41A H41A . 0.99 ?
C41A H41B . 0.99 ?
C42A C43A . 1.53(2) ?
C42A H42A . 0.99 ?
C42A H42B . 0.99 ?
C43A N23A . 1.52(3) ?
C43A H43A . 0.99 ?
C43A H43B . 0.99 ?
C46A C47A . 1.338(18) ?
C46A H46A . 0.99 ?
C46A H46B . 0.99 ?
C47A C48A . 1.742(17) ?
C47A H47A . 0.99 ?
C47A H47B . 0.99 ?
C48A N24A . 1.47(2) ?
C48A H48A . 0.99 ?
C48A H48B . 0.99 ?
N23A H23 . 0.88 ?
N24A H24 . 0.88 ?
C9B C10B . 1.56(4) ?
C9B H9AA . 0.99 ?
C9B H9AC . 0.99 ?
C10B C11B . 1.47(2) ?
C10B H10C . 0.99 ?
C10B H10D . 0.99 ?
C11B N7B . 1.43(2) ?
C11B H11C . 0.99 ?
C11B H11D . 0.99 ?
N7B H7D . 0.88 ?
C41B C42B . 1.58(2) ?
C41B H41C . 0.99 ?
C41B H41D . 0.99 ?
C17B C18B . 1.43(3) ?
C17B H17C . 0.99 ?
C17B H17D . 0.99 ?
C18B C19B . 1.38(3) ?
C18B H18C . 0.99 ?
C18B H18D . 0.99 ?
C19B N11B . 1.44(3) ?
C19B H19C . 0.99 ?
C19B H19D . 0.99 ?
N11B H11F . 0.88 ?
C42B C43B . 1.37(3) ?
C42B H42C . 0.99 ?
C42B H42D . 0.99 ?
C43B N23B . 1.43(4) ?
C43B H43C . 0.99 ?
C43B H43D . 0.99 ?
C46B C47B . 1.81(2) ?
C46B H46C . 0.99 ?
C46B H46D . 0.99 ?
C47B C48B . 1.32(2) ?
C47B H47C . 0.99 ?
C47B H47D . 0.99 ?
C48B N24B . 1.45(3) ?
C48B H48C . 0.99 ?
C48B H48D . 0.99 ?
N23B H23D . 0.88 ?
N24B H24D . 0.88 ?
C49 H49A . 0.98 ?
C49 H49B . 0.98 ?
C49 H49C . 0.98 ?
C50 H50A . 0.98 ?
C50 H50B . 0.98 ?
C50 H50C . 0.98 ?
C51 H51A . 0.98 ?
C51 H51B . 0.98 ?
C51 H51C . 0.98 ?

_cod_duplicate_entry 7707815
